data_2014935
loop_
_publ_author_name
'Johansen, Arne'
'Midtkandal, Randi'
'Roggen, Heidi'
'G\"orbitz, Carl Henrik'

_publ_section_title
;
 <small>L</small>-Valyl-<small>L</small>-serine trihydrate
;
_journal_issue 4
_journal_name_full 'Acta Crystallographica Section C'
_journal_page_first o198
_journal_page_last o200
_journal_paper_doi 10.1107/S0108270105003732
_journal_volume 61
_journal_year 2005
_chemical_formula_iupac 'C8 H16 N2 O4 , 3H2 O'
_chemical_formula_moiety 'C8 H16 N2 O4 , 3H2 O'
_chemical_formula_sum 'C8 H22 N2 O7'
_chemical_formula_weight 258.28
_chemical_name_common 'L-Valyl-L-serine trihydrate'
_chemical_name_systematic
;
2-(2-ammonio-3-methylbutanamido)-3-hydroxypropanoate
trihydrate
;
_space_group_IT_number 4
_symmetry_cell_setting monoclinic
_symmetry_space_group_name_Hall 'P 2yb'
_symmetry_space_group_name_H-M 'P 1 21 1'
_atom_sites_solution_hydrogens geom
_atom_sites_solution_primary direct
_atom_sites_solution_secondary difmap
_audit_creation_method SHELXL97
_cell_angle_alpha 90.00
_cell_angle_beta 103.6360(10)
_cell_angle_gamma 90.00
_cell_formula_units_Z 2
_cell_length_a 4.7695(2)
_cell_length_b 16.1323(5)
_cell_length_c 8.6789(3)
_cell_measurement_reflns_used 6036
_cell_measurement_temperature 105(2)
_cell_measurement_theta_max 37.78
_cell_measurement_theta_min 2.41
_cell_volume 648.96(4)
_computing_cell_refinement 'SAINT (Bruker, 2001)'
_computing_data_collection 'SMART (Bruker, 1998)'
_computing_data_reduction SAINT
_computing_molecular_graphics SHELXTL
_computing_publication_material SHELXTL
_computing_structure_refinement SHELXTL
_computing_structure_solution 'SHELXTL (Bruker, 2000)'
_diffrn_ambient_temperature 105(2)
_diffrn_detector_area_resol_mean 8.3
_diffrn_measured_fraction_theta_full 0.997
_diffrn_measured_fraction_theta_max 0.997
_diffrn_measurement_device_type 'Siemens SMART CCD area-detector'
_diffrn_measurement_method 'Sets of exposures each taken over 0.3\% \w rotation'
_diffrn_radiation_monochromator graphite
_diffrn_radiation_source 'fine-focus sealed tube'
_diffrn_radiation_type MoK\a
_diffrn_radiation_wavelength 0.71073
_diffrn_reflns_av_R_equivalents 0.0256
_diffrn_reflns_av_sigmaI/netI 0.0385
_diffrn_reflns_limit_h_max 8
_diffrn_reflns_limit_h_min -8
_diffrn_reflns_limit_k_max 27
_diffrn_reflns_limit_k_min -23
_diffrn_reflns_limit_l_max 14
_diffrn_reflns_limit_l_min -14
_diffrn_reflns_number 9845
_diffrn_reflns_theta_full 37.78
_diffrn_reflns_theta_max 37.78
_diffrn_reflns_theta_min 2.41
_diffrn_standards_decay_% none
_diffrn_standards_number 0
_exptl_absorpt_coefficient_mu 0.115
_exptl_absorpt_correction_T_max 0.9943
_exptl_absorpt_correction_T_min 0.7376
_exptl_absorpt_correction_type multi-scan
_exptl_absorpt_process_details '(SADABS; Sheldrick, 1996)'
_exptl_crystal_colour colourless
_exptl_crystal_density_diffrn 1.322
_exptl_crystal_density_meas ?
_exptl_crystal_density_method 'not measured'
_exptl_crystal_description needle
_exptl_crystal_F_000 280
_exptl_crystal_size_max 0.900
_exptl_crystal_size_mid 0.300
_exptl_crystal_size_min 0.050
_refine_diff_density_max 0.384
_refine_diff_density_min -0.231
_refine_ls_extinction_method none
_refine_ls_goodness_of_fit_ref 1.065
_refine_ls_hydrogen_treatment mixed
_refine_ls_matrix_type full
_refine_ls_number_parameters 189
_refine_ls_number_reflns 3564
_refine_ls_number_restraints 1
_refine_ls_restrained_S_all 1.065
_refine_ls_R_factor_all 0.0351
_refine_ls_R_factor_gt 0.0312
_refine_ls_shift/su_max 0.000
_refine_ls_shift/su_mean 0.000
_refine_ls_structure_factor_coef Fsqd
_refine_ls_weighting_details 'calc w = 1/[\s^2^(Fo^2^)+(0.0542P)^2^] where P=(Fo^2^+2Fc^2^)/3'
_refine_ls_weighting_scheme calc
_refine_ls_wR_factor_gt 0.0807
_refine_ls_wR_factor_ref 0.0830
_reflns_number_gt 3309
_reflns_number_total 3564
_reflns_threshold_expression I>2\s(I)
_cod_data_source_file sx1167.cif
_cod_data_source_block I
_cod_depositor_comments
;
The following automatic conversions were performed:

'_exptl_crystal_density_meas' value 'not measured' was changed to '?'
- the value is perceived as not measured.

Automatic conversion script
Id: cif_fix_values 3008 2015-01-20 13:52:24Z robertas 
;
_cod_original_sg_symbol_H-M 'P 21'
_cod_database_code 2014935
_cod_database_fobs_code 2014935

loop_
_symmetry_equiv_pos_as_xyz
'x, y, z'
'-x, y+1/2, -z'

loop_
_atom_site_label
_atom_site_fract_x
_atom_site_fract_y
_atom_site_fract_z
_atom_site_U_iso_or_equiv
_atom_site_adp_type
_atom_site_calc_flag
_atom_site_refinement_flags
_atom_site_occupancy
_atom_site_disorder_assembly
_atom_site_disorder_group
_atom_site_type_symbol
O1 0.71552(13) 0.19696(5) 0.50129(8) 0.01886(12) Uani d . 1 . . O
O2 0.04617(17) 0.06576(5) 0.20935(9) 0.02353(14) Uani d . 1 . . O
H5 0.054(4) 0.0645(14) 0.305(2) 0.035 Uiso d . 1 . . H
O3 -0.13086(14) 0.27850(5) 0.11828(8) 0.01977(13) Uani d . 1 . . O
O4 0.06301(14) 0.21670(5) -0.06325(7) 0.01951(12) Uani d . 1 . . O
N1 0.49006(15) 0.19819(5) 0.77628(8) 0.01454(11) Uani d . 1 . . N
H1 0.480(4) 0.1508(12) 0.7475(18) 0.022 Uiso d . 1 . . H
H2 0.379(4) 0.2004(12) 0.8444(19) 0.022 Uiso d . 1 . . H
H3 0.669(4) 0.2072(12) 0.8160(19) 0.022 Uiso d . 1 . . H
N2 0.25663(14) 0.22248(5) 0.36224(8) 0.01360(11) Uani d . 1 . . N
H4 0.098(4) 0.2359(10) 0.3655(17) 0.016 Uiso d . 1 . . H
C1 0.38448(16) 0.25649(5) 0.64082(8) 0.01250(12) Uani d . 1 . . C
H11 0.1698 0.2613 0.6202 0.015 Uiso calc R 1 . . H
C2 0.52085(19) 0.34294(5) 0.67957(10) 0.01736(14) Uani d . 1 . . C
H21 0.7350 0.3359 0.7123 0.021 Uiso calc R 1 . . H
C3 0.4511(4) 0.39910(7) 0.53299(14) 0.0361(3) Uani d . 1 . . C
H31 0.5295 0.4546 0.5618 0.054 Uiso calc R 1 . . H
H32 0.2414 0.4026 0.4928 0.054 Uiso calc R 1 . . H
H33 0.5378 0.3759 0.4507 0.054 Uiso calc R 1 . . H
C4 0.4216(2) 0.38332(6) 0.81706(12) 0.02363(17) Uani d . 1 . . C
H41 0.5333 0.4340 0.8497 0.035 Uiso calc R 1 . . H
H42 0.4517 0.3447 0.9066 0.035 Uiso calc R 1 . . H
H43 0.2163 0.3972 0.7830 0.035 Uiso calc R 1 . . H
C5 0.46537(15) 0.22119(5) 0.49473(9) 0.01278(11) Uani d . 1 . . C
C6 0.30036(16) 0.19788(5) 0.20816(8) 0.01292(12) Uani d . 1 . . C
H61 0.4888 0.2209 0.1962 0.016 Uiso calc R 1 . . H
C7 0.30820(19) 0.10319(5) 0.19349(10) 0.01737(14) Uani d . 1 . . C
H71 0.3435 0.0884 0.0890 0.021 Uiso calc R 1 . . H
H72 0.4701 0.0811 0.2764 0.021 Uiso calc R 1 . . H
C8 0.05691(16) 0.23510(5) 0.07835(9) 0.01386(12) Uani d . 1 . . C
O1W -0.16044(19) 0.44775(5) 0.20405(10) 0.02603(15) Uani d . 1 . . O
H11W -0.156(5) 0.3959(15) 0.175(3) 0.039 Uiso d . 1 . . H
H12W -0.321(5) 0.4627(15) 0.162(3) 0.039 Uiso d . 1 . . H
O2W 1.11366(19) 0.06715(5) 0.54931(10) 0.02642(15) Uani d . 1 . . O
H21W 0.987(5) 0.0947(16) 0.552(2) 0.040 Uiso d . 1 . . H
H22W 1.091(5) 0.0294(17) 0.606(2) 0.040 Uiso d . 1 . . H
O3W -0.30128(18) 0.02436(6) -0.10050(10) 0.02693(15) Uani d . 1 . . O
H31W -0.180(5) -0.0002(15) -0.129(2) 0.040 Uiso d . 1 . . H
H32W -0.229(4) 0.0332(16) 0.015(2) 0.040 Uiso d . 1 . . H

loop_
_atom_site_aniso_label
_atom_site_aniso_U_11
_atom_site_aniso_U_22
_atom_site_aniso_U_33
_atom_site_aniso_U_12
_atom_site_aniso_U_13
_atom_site_aniso_U_23
O1 0.0116(2) 0.0275(3) 0.0168(3) 0.0032(2) 0.00218(18) -0.0014(2)
O2 0.0271(3) 0.0212(3) 0.0214(3) -0.0076(3) 0.0040(2) -0.0021(2)
O3 0.0172(3) 0.0222(3) 0.0196(3) 0.0060(2) 0.0035(2) 0.0023(2)
O4 0.0167(2) 0.0302(3) 0.0107(2) 0.0010(2) 0.00156(18) 0.0012(2)
N1 0.0158(3) 0.0157(3) 0.0118(2) 0.0011(2) 0.0027(2) 0.0005(2)
N2 0.0110(2) 0.0183(3) 0.0106(2) 0.0015(2) 0.00077(18) -0.0013(2)
C1 0.0116(3) 0.0146(3) 0.0106(3) 0.0000(2) 0.0011(2) -0.0006(2)
C2 0.0190(3) 0.0146(3) 0.0174(3) -0.0026(3) 0.0023(2) -0.0018(3)
C3 0.0671(9) 0.0176(4) 0.0225(5) -0.0071(5) 0.0082(5) 0.0029(3)
C4 0.0325(5) 0.0171(4) 0.0204(4) -0.0002(3) 0.0045(3) -0.0055(3)
C5 0.0117(2) 0.0147(3) 0.0113(3) -0.0007(2) 0.00136(19) -0.0008(2)
C6 0.0121(3) 0.0158(3) 0.0102(3) 0.0002(2) 0.0014(2) -0.0005(2)
C7 0.0196(3) 0.0160(3) 0.0163(3) 0.0025(3) 0.0036(3) -0.0015(3)
C8 0.0122(3) 0.0165(3) 0.0122(3) -0.0007(2) 0.0015(2) 0.0024(2)
O1W 0.0246(3) 0.0243(3) 0.0270(3) 0.0023(3) 0.0016(3) -0.0054(3)
O2W 0.0292(4) 0.0216(3) 0.0305(4) 0.0039(3) 0.0111(3) 0.0077(3)
O3W 0.0220(3) 0.0285(4) 0.0282(4) -0.0014(3) 0.0019(3) -0.0010(3)

loop_
_atom_type_symbol
_atom_type_description
_atom_type_scat_dispersion_real
_atom_type_scat_dispersion_imag
_atom_type_scat_source
C C 0.0033 0.0016 'International Tables Vol C Tables 4.2.6.8 and 6.1.1.4'
H H 0.0000 0.0000 'International Tables Vol C Tables 4.2.6.8 and 6.1.1.4'
N N 0.0061 0.0033 'International Tables Vol C Tables 4.2.6.8 and 6.1.1.4'
O O 0.0106 0.0060 'International Tables Vol C Tables 4.2.6.8 and 6.1.1.4'

loop_
_geom_angle_atom_site_label_1
_geom_angle_atom_site_label_2
_geom_angle_atom_site_label_3
_geom_angle
C7 O2 H5 106.0(15)
C1 N1 H1 111.7(12)
C1 N1 H2 110.9(12)
H1 N1 H2 104.2(17)
C1 N1 H3 109.2(12)
H1 N1 H3 105.6(18)
H2 N1 H3 115.0(15)
C5 N2 C6 123.28(6)
C5 N2 H4 119.9(10)
C6 N2 H4 116.8(11)
N1 C1 C5 108.37(6)
N1 C1 C2 110.51(6)
C5 C1 C2 110.11(6)
N1 C1 H11 109.3
C5 C1 H11 109.3
C2 C1 H11 109.3
C4 C2 C3 110.44(9)
C4 C2 C1 111.30(7)
C3 C2 C1 110.83(8)
C4 C2 H21 108.0
C3 C2 H21 108.0
C1 C2 H21 108.0
C2 C3 H31 109.5
C2 C3 H32 109.5
H31 C3 H32 109.5
C2 C3 H33 109.5
H31 C3 H33 109.5
H32 C3 H33 109.5
C2 C4 H41 109.5
C2 C4 H42 109.5
H41 C4 H42 109.5
C2 C4 H43 109.5
H41 C4 H43 109.5
H42 C4 H43 109.5
O1 C5 N2 123.93(7)
O1 C5 C1 120.58(7)
N2 C5 C1 115.41(6)
N2 C6 C7 111.05(7)
N2 C6 C8 108.64(6)
C7 C6 C8 110.93(7)
N2 C6 H61 108.7
C7 C6 H61 108.7
C8 C6 H61 108.7
O2 C7 C6 112.04(7)
O2 C7 H71 109.2
C6 C7 H71 109.2
O2 C7 H72 109.2
C6 C7 H72 109.2
H71 C7 H72 107.9
O3 C8 O4 125.50(8)
O3 C8 C6 118.89(7)
O4 C8 C6 115.60(7)
H11W O1W H12W 104(2)
H21W O2W H22W 102(2)
H31W O3W H32W 106.7(19)

loop_
_geom_bond_atom_site_label_1
_geom_bond_atom_site_label_2
_geom_bond_site_symmetry_2
_geom_bond_distance
_geom_bond_publ_flag
O1 C5 . 1.2439(9) ?
O2 C7 . 1.4235(11) ?
O2 H5 . 0.82(2) ?
O3 C8 . 1.2486(11) ?
O4 C8 . 1.2712(10) ?
N1 C1 . 1.4970(10) ?
N1 H1 . 0.803(19) ?
N1 H2 . 0.883(17) ?
N1 H3 . 0.852(17) ?
N2 C5 . 1.3319(10) ?
N2 C6 . 1.4563(10) ?
N2 H4 . 0.794(17) ?
C1 C5 . 1.5204(11) ?
C1 C2 . 1.5420(11) ?
C1 H11 . 1.0000 ?
C2 C4 . 1.5292(13) ?
C2 C3 . 1.5331(14) ?
C2 H21 . 1.0000 ?
C3 H31 . 0.9800 ?
C3 H32 . 0.9800 ?
C3 H33 . 0.9800 ?
C4 H41 . 0.9800 ?
C4 H42 . 0.9800 ?
C4 H43 . 0.9800 ?
C6 C7 . 1.5340(12) ?
C6 C8 . 1.5366(11) ?
C6 H61 . 1.0000 ?
C7 H71 . 0.9900 ?
C7 H72 . 0.9900 ?
O1W H11W . 0.88(2) ?
O1W H12W . 0.80(2) ?
O2W H21W . 0.76(2) ?
O2W H22W . 0.81(3) ?
O3W H31W . 0.79(2) ?
O3W H32W . 0.99(2) ?

loop_
_geom_hbond_atom_site_label_D
_geom_hbond_atom_site_label_H
_geom_hbond_atom_site_label_A
_geom_hbond_site_symmetry_A
_geom_hbond_distance_DH
_geom_hbond_distance_HA
_geom_hbond_distance_DA
_geom_hbond_angle_DHA
_geom_hbond_publ_flag
N1 H1 O2W 1_455 0.803(19) 2.533(18) 3.1472(12) 134.4(16) y
N1 H1 O3W 1_656 0.803(19) 2.518(18) 3.0816(12) 128.4(14) y
N1 H2 O4 1_556 0.883(17) 1.885(17) 2.7413(10) 163.1(16) y
N1 H3 O4 1_656 0.852(17) 1.932(17) 2.7752(9) 170.1(17) y
N2 H4 O1 1_455 0.794(17) 2.475(16) 3.1233(9) 139.7(15) y
O2 H5 O2W 1_455 0.82(2) 2.07(2) 2.8917(12) 174(2) y
C1 H11 O1 1_455 1.0000 2.41 3.2783(10) 146 y
C4 H42 O3 1_656 0.9800 2.59 3.4086(12) 140 y
C6 H61 O3 1_655 1.0000 2.28 3.2645(11) 169 y
O1W H11W O3 1_555 0.88(2) 1.97(2) 2.8423(11) 177(2) y
O1W H12W O3W 2_455 0.80(2) 2.02(2) 2.7997(12) 165(2) y
O2W H21W O1 1_555 0.76(2) 2.08(3) 2.7915(11) 157(2) y
O2W H22W O1W 2_646 0.81(3) 2.07(2) 2.8490(11) 161(2) y
O3W H31W O1W 2_545 0.79(2) 2.06(2) 2.8492(13) 174(2) y
O3W H32W O2 1_555 0.99(2) 1.95(2) 2.8849(11) 156.6(18) y

loop_
_geom_torsion_atom_site_label_1
_geom_torsion_atom_site_label_2
_geom_torsion_atom_site_label_3
_geom_torsion_atom_site_label_4
_geom_torsion
_geom_torsion_publ_flag
N1 C1 C5 N2 134.16(7) yes
C1 C5 N2 C6 174.68(7) yes
C5 N2 C6 C8 -160.24(8) yes
N2 C6 C8 O3 0.38(10) yes
N1 C1 C2 C3 171.31(9) yes
N1 C1 C2 C4 -65.36(9) yes
N2 C6 C7 O2 60.42(9) yes
C6 C7 O2 H5 -79.3(16) yes
C5 C1 C2 C4 174.95(7) ?
C5 C1 C2 C3 51.63(11) ?
C6 N2 C5 O1 -1.94(13) ?
N1 C1 C5 O1 -49.10(10) ?
C2 C1 C5 O1 71.88(10) ?
C2 C1 C5 N2 -104.87(8) ?
C5 N2 C6 C7 77.50(9) ?
C8 C6 C7 O2 -60.50(9) ?
C7 C6 C8 O3 122.72(8) ?
N2 C6 C8 O4 -178.13(7) ?
C7 C6 C8 O4 -55.79(10) ?

loop_
_cod_related_entry_id
_cod_related_entry_database
_cod_related_entry_code
1 ChemSpider 21181120
